data_4062994
_journal_name_full Organometallics
_journal_paper_doi 10.1021/om0498145
_journal_year 2004
_chemical_formula_moiety 'C38 H32 N1 Ni1 P2'
_chemical_formula_sum 'C34 H43 N Ni P2'
_chemical_formula_weight 586.34
_space_group_IT_number 14
_symmetry_cell_setting monoclinic
_symmetry_space_group_name_Hall '-P 2ybc'
_symmetry_space_group_name_H-M 'P 1 21/c 1'
_cell_angle_alpha 90.00
_cell_angle_beta 105.8010(10)
_cell_angle_gamma 90.00
_cell_formula_units_Z 4
_cell_length_a 10.3530(2)
_cell_length_b 17.7380(4)
_cell_length_c 18.2700(3)
_cell_measurement_temperature 293(2)
_cell_volume 3228.35(11)
_diffrn_ambient_temperature 293(2)
_exptl_crystal_density_diffrn 1.206
_cod_original_sg_symbol_H-M 'P 21/c'
_cod_database_code 4062994

loop_
_symmetry_equiv_pos_as_xyz
'x, y, z'
'-x, y+1/2, -z+1/2'
'-x, -y, -z'
'x, -y-1/2, z-1/2'

loop_
_atom_site_label
_atom_site_type_symbol
_atom_site_fract_x
_atom_site_fract_y
_atom_site_fract_z
_atom_site_U_iso_or_equiv
_atom_site_adp_type
_atom_site_occupancy
_atom_site_symmetry_multiplicity
_atom_site_calc_flag
_atom_site_refinement_flags
_atom_site_disorder_assembly
_atom_site_disorder_group
Ni1 Ni 0.62712(5) 0.22585(3) 0.30465(3) 0.0449(3) Uani 1 1 d . . .
P1 P 0.82137(10) 0.21338(6) 0.27852(6) 0.0426(3) Uani 1 1 d . . .
P2 P 0.68550(12) 0.30274(7) 0.39869(6) 0.0527(4) Uani 1 1 d . . .
N1 N 0.5647(3) 0.1497(2) 0.22690(18) 0.0453(8) Uani 1 1 d . . .
C1 C 0.8991(4) 0.2938(2) 0.2442(2) 0.0498(11) Uani 1 1 d . . .
C2 C 0.8278(5) 0.3252(3) 0.1756(3) 0.0625(13) Uani 1 1 d . . .
H2 H 0.7446 0.3025 0.1480 0.075 Uiso 1 1 d R . .
C3 C 0.8759(7) 0.3889(3) 0.1476(3) 0.0822(16) Uani 1 1 d . . .
H3 H 0.8250 0.4116 0.1009 0.099 Uiso 1 1 d R . .
C4 C 0.9937(7) 0.4208(3) 0.1858(4) 0.0879(18) Uani 1 1 d . . .
H4 H 1.0265 0.4632 0.1635 0.105 Uiso 1 1 d R . .
C5 C 1.0662(6) 0.3918(4) 0.2538(4) 0.0859(17) Uani 1 1 d . . .
H5 H 1.1484 0.4159 0.2810 0.103 Uiso 1 1 d R . .
C6 C 1.0195(5) 0.3273(3) 0.2840(3) 0.0693(14) Uani 1 1 d . . .
H6 H 1.0686 0.3061 0.3319 0.083 Uiso 1 1 d R . .
C7 C 0.9559(4) 0.1662(2) 0.3497(2) 0.0478(10) Uani 1 1 d . . .
C8 C 1.0837(5) 0.1542(3) 0.3411(3) 0.0672(14) Uani 1 1 d . . .
H8 H 1.1054 0.1750 0.2974 0.081 Uiso 1 1 d R . .
C9 C 1.1788(5) 0.1154(4) 0.3950(3) 0.0838(18) Uani 1 1 d . . .
H9 H 1.2663 0.1085 0.3876 0.101 Uiso 1 1 d R . .
C10 C 1.1467(6) 0.0865(3) 0.4572(3) 0.0884(19) Uani 1 1 d . . .
H10 H 1.2112 0.0593 0.4959 0.106 Uiso 1 1 d R . .
C11 C 1.0212(6) 0.0961(3) 0.4665(3) 0.0789(16) Uani 1 1 d . . .
H11 H 0.9988 0.0751 0.5100 0.095 Uiso 1 1 d R . .
C12 C 0.9256(5) 0.1362(3) 0.4130(2) 0.0590(12) Uani 1 1 d . . .
H12 H 0.8375 0.1436 0.4194 0.071 Uiso 1 1 d R . .
C13 C 0.7798(4) 0.1475(2) 0.2004(2) 0.0417(9) Uani 1 1 d . . .
C14 C 0.8683(4) 0.1195(3) 0.1622(2) 0.0494(10) Uani 1 1 d . . .
H14 H 0.9571 0.1402 0.1723 0.059 Uiso 1 1 d R . .
C15 C 0.8304(4) 0.0626(3) 0.1098(2) 0.0524(11) Uani 1 1 d . . .
H15 H 0.8932 0.0432 0.0844 0.063 Uiso 1 1 d R . .
C16 C 0.7021(5) 0.0337(2) 0.0960(2) 0.0525(11) Uani 1 1 d . . .
H16 H 0.6740 -0.0067 0.0603 0.063 Uiso 1 1 d R . .
C17 C 0.6124(4) 0.0610(3) 0.1327(2) 0.0501(10) Uani 1 1 d . . .
H17 H 0.5234 0.0403 0.1211 0.060 Uiso 1 1 d R . .
C18 C 0.6479(4) 0.1200(2) 0.1866(2) 0.0410(9) Uani 1 1 d . . .
C19 C 0.4417(4) 0.1087(2) 0.2172(2) 0.0451(10) Uani 1 1 d . . .
C20 C 0.4364(4) 0.0484(3) 0.2662(2) 0.0520(11) Uani 1 1 d . . .
C21 C 0.5596(5) 0.0248(3) 0.3288(3) 0.0715(14) Uani 1 1 d . . .
H21 H 0.6250 0.0622 0.3259 0.086 Uiso 1 1 d R . .
C22 C 0.5383(8) 0.0311(6) 0.4060(3) 0.150(4) Uani 1 1 d . . .
H22A H 0.6191 0.0162 0.4432 0.180 Uiso 1 1 d R . .
H22B H 0.4659 -0.0012 0.4097 0.180 Uiso 1 1 d R . .
H22C H 0.5172 0.0823 0.4153 0.180 Uiso 1 1 d R . .
C23 C 0.6105(8) -0.0505(5) 0.3166(4) 0.138(3) Uani 1 1 d . . .
H23A H 0.6890 -0.0608 0.3576 0.166 Uiso 1 1 d R . .
H23B H 0.6335 -0.0523 0.2691 0.166 Uiso 1 1 d R . .
H23C H 0.5430 -0.0876 0.3164 0.166 Uiso 1 1 d R . .
C24 C 0.3167(5) 0.0098(3) 0.2564(3) 0.0671(13) Uani 1 1 d . . .
H24 H 0.3109 -0.0301 0.2909 0.081 Uiso 1 1 d R . .
C25 C 0.2038(5) 0.0288(3) 0.1992(3) 0.0652(13) Uani 1 1 d . . .
H25 H 0.1222 0.0004 0.1913 0.078 Uiso 1 1 d R . .
C26 C 0.2104(4) 0.0874(3) 0.1522(3) 0.0596(12) Uani 1 1 d . . .
H26 H 0.1310 0.1002 0.1129 0.071 Uiso 1 1 d R . .
C27 C 0.3260(4) 0.1292(3) 0.1595(2) 0.0495(10) Uani 1 1 d . . .
C28 C 0.3254(5) 0.1953(3) 0.1072(3) 0.0720(15) Uani 1 1 d . . .
H28 H 0.4101 0.2205 0.1257 0.086 Uiso 1 1 d R . .
C29 C 0.3075(8) 0.1709(4) 0.0250(3) 0.110(2) Uani 1 1 d . . .
H29A H 0.3079 0.2146 -0.0058 0.132 Uiso 1 1 d R . .
H29B H 0.2235 0.1449 0.0068 0.132 Uiso 1 1 d R . .
H29C H 0.3795 0.1379 0.0222 0.132 Uiso 1 1 d R . .
C30 C 0.2126(8) 0.2519(4) 0.1096(4) 0.105(2) Uani 1 1 d . . .
H30A H 0.2140 0.2935 0.0762 0.126 Uiso 1 1 d R . .
H30B H 0.2239 0.2703 0.1604 0.126 Uiso 1 1 d R . .
H30C H 0.1283 0.2260 0.0927 0.126 Uiso 1 1 d R . .
C31 C 0.4417(4) 0.2368(3) 0.3216(2) 0.0513(11) Uani 1 1 d . . .
H31A H 0.4505 0.2445 0.3748 0.062 Uiso 1 1 d R . .
H31B H 0.3907 0.1919 0.3049 0.062 Uiso 1 1 d R . .
H31C H 0.3965 0.2792 0.2932 0.062 Uiso 1 1 d R . .
C32 C 0.6714(7) 0.2620(3) 0.4878(3) 0.0761(16) Uani 1 1 d . . .
H32A H 0.6987 0.2988 0.5275 0.091 Uiso 1 1 d R . .
H32B H 0.7287 0.2187 0.5000 0.091 Uiso 1 1 d R . .
H32C H 0.5803 0.2473 0.4830 0.091 Uiso 1 1 d R . .
C33 C 0.5939(6) 0.3905(3) 0.3920(3) 0.0736(14) Uani 1 1 d . . .
H33A H 0.6293 0.4197 0.4373 0.088 Uiso 1 1 d R . .
H33B H 0.5007 0.3800 0.3864 0.088 Uiso 1 1 d R . .
H33C H 0.6030 0.4183 0.3486 0.088 Uiso 1 1 d R . .
C34 C 0.8579(5) 0.3384(3) 0.4281(3) 0.0784(16) Uani 1 1 d . . .
H34A H 0.8678 0.3719 0.4705 0.094 Uiso 1 1 d R . .
H34B H 0.8774 0.3650 0.3866 0.094 Uiso 1 1 d R . .
H34C H 0.9190 0.2969 0.4427 0.094 Uiso 1 1 d R . .

loop_
_atom_site_aniso_label
_atom_site_aniso_U_11
_atom_site_aniso_U_22
_atom_site_aniso_U_33
_atom_site_aniso_U_23
_atom_site_aniso_U_13
_atom_site_aniso_U_12
Ni1 0.0387(4) 0.0559(4) 0.0414(4) -0.0039(2) 0.0129(2) 0.0035(2)
P1 0.0361(6) 0.0521(7) 0.0398(6) -0.0017(4) 0.0106(5) 0.0003(5)
P2 0.0570(7) 0.0587(8) 0.0427(6) -0.0047(5) 0.0140(5) 0.0078(6)
N1 0.0360(17) 0.054(2) 0.0472(18) -0.0070(16) 0.0130(15) -0.0014(16)
C1 0.053(3) 0.053(3) 0.050(2) -0.0067(19) 0.026(2) -0.003(2)
C2 0.073(3) 0.060(3) 0.057(3) 0.003(2) 0.022(2) 0.004(3)
C3 0.107(5) 0.070(4) 0.079(4) 0.013(3) 0.042(3) 0.005(3)
C4 0.116(5) 0.065(4) 0.104(5) 0.003(3) 0.066(4) -0.006(4)
C5 0.086(4) 0.082(4) 0.102(4) -0.029(4) 0.046(4) -0.030(3)
C6 0.066(3) 0.073(3) 0.072(3) -0.013(3) 0.025(3) -0.020(3)
C7 0.048(2) 0.051(3) 0.043(2) -0.0040(19) 0.0099(18) 0.004(2)
C8 0.049(3) 0.094(4) 0.056(3) -0.004(3) 0.009(2) 0.010(3)
C9 0.056(3) 0.108(5) 0.078(4) -0.012(3) 0.003(3) 0.025(3)
C10 0.089(4) 0.090(4) 0.066(3) -0.001(3) -0.013(3) 0.038(4)
C11 0.107(5) 0.072(4) 0.053(3) 0.013(3) 0.013(3) 0.022(3)
C12 0.061(3) 0.060(3) 0.056(3) 0.000(2) 0.014(2) 0.006(2)
C13 0.036(2) 0.049(2) 0.040(2) 0.0001(17) 0.0087(17) 0.0011(18)
C14 0.040(2) 0.063(3) 0.048(2) 0.001(2) 0.0154(18) 0.001(2)
C15 0.053(3) 0.061(3) 0.050(2) -0.002(2) 0.023(2) 0.008(2)
C16 0.064(3) 0.048(3) 0.047(2) -0.0073(19) 0.019(2) 0.002(2)
C17 0.045(2) 0.054(3) 0.051(2) -0.003(2) 0.0114(19) -0.007(2)
C18 0.038(2) 0.047(2) 0.0386(19) 0.0039(18) 0.0130(17) 0.0035(18)
C19 0.037(2) 0.053(3) 0.049(2) -0.0050(19) 0.0172(18) 0.0002(19)
C20 0.048(2) 0.059(3) 0.054(2) 0.005(2) 0.022(2) 0.009(2)
C21 0.065(3) 0.083(4) 0.066(3) 0.024(3) 0.017(2) 0.013(3)
C22 0.139(7) 0.237(10) 0.068(4) 0.023(5) 0.018(4) 0.112(7)
C23 0.134(6) 0.156(8) 0.109(5) 0.000(5) 0.005(5) 0.096(6)
C24 0.066(3) 0.061(3) 0.087(3) 0.010(3) 0.042(3) 0.003(3)
C25 0.045(3) 0.066(3) 0.089(3) -0.001(3) 0.028(3) -0.011(2)
C26 0.035(2) 0.070(3) 0.074(3) -0.006(3) 0.015(2) -0.001(2)
C27 0.042(2) 0.055(3) 0.052(2) -0.002(2) 0.0133(19) -0.002(2)
C28 0.059(3) 0.080(4) 0.066(3) 0.018(3) -0.002(2) -0.008(3)
C29 0.130(6) 0.127(6) 0.083(4) 0.036(4) 0.048(4) 0.026(5)
C30 0.128(6) 0.073(4) 0.106(5) 0.020(4) 0.019(4) 0.030(4)
C31 0.032(2) 0.068(3) 0.057(2) -0.029(2) 0.0167(19) 0.002(2)
C32 0.105(4) 0.080(4) 0.046(2) 0.000(2) 0.025(3) 0.009(3)
C33 0.085(4) 0.066(3) 0.070(3) -0.006(3) 0.020(3) 0.013(3)
C34 0.071(3) 0.092(4) 0.071(3) -0.032(3) 0.017(3) -0.002(3)

loop_
_geom_bond_atom_site_label_1
_geom_bond_atom_site_label_2
_geom_bond_distance
_geom_bond_site_symmetry_2
_geom_bond_publ_flag
Ni1 N1 1.939(3) . ?
Ni1 C31 2.035(4) . ?
Ni1 P2 2.1475(12) . ?
Ni1 P1 2.2009(12) . ?
P1 C13 1.803(4) . ?
P1 C7 1.829(4) . ?
P1 C1 1.830(4) . ?
P2 C33 1.809(5) . ?
P2 C32 1.824(5) . ?
P2 C34 1.831(5) . ?
N1 C18 1.381(5) . ?
N1 C19 1.435(5) . ?
C1 C2 1.387(6) . ?
C1 C6 1.393(6) . ?
C2 C3 1.388(7) . ?
C3 C4 1.353(8) . ?
C4 C5 1.366(8) . ?
C5 C6 1.412(8) . ?
C7 C12 1.383(6) . ?
C7 C8 1.391(6) . ?
C8 C9 1.373(7) . ?
C9 C10 1.368(8) . ?
C10 C11 1.366(8) . ?
C11 C12 1.383(7) . ?
C13 C14 1.387(6) . ?
C13 C18 1.407(5) . ?
C14 C15 1.373(6) . ?
C15 C16 1.382(6) . ?
C16 C17 1.372(6) . ?
C17 C18 1.416(6) . ?
C19 C20 1.405(6) . ?
C19 C27 1.410(6) . ?
C20 C24 1.385(7) . ?
C20 C21 1.522(6) . ?
C21 C23 1.475(9) . ?
C21 C22 1.490(8) . ?
C24 C25 1.381(7) . ?
C25 C26 1.361(7) . ?
C26 C27 1.383(6) . ?
C27 C28 1.513(7) . ?
C28 C29 1.526(8) . ?
C28 C30 1.550(9) . ?
